data_9008080
loop_
_publ_author_name
'Amoros, J. L.'
'Arrese, F.'
'Canut, M.'

_publ_section_title
;The crystal structure of the low-temperature phase of NH4NO3(V) at -150 deg C
 Note: sample at T = -150 C, this is a low temperature form
;
_journal_name_full 'Zeitschrift fur Kristallographie'
_journal_page_first 92
_journal_page_last 107
_journal_paper_doi 10.1524/zkri.1962.117.2-3.92
_journal_volume 117
_journal_year 1962
_chemical_formula_sum 'H4 N2 O3'
_chemical_name_mineral Gwihabaite
_space_group_IT_number 77
_symmetry_space_group_name_Hall 'P 4c'
_symmetry_space_group_name_H-M 'P 42'
_cell_angle_alpha 90
_cell_angle_beta 90
_cell_angle_gamma 90
_cell_formula_units_Z 8
_cell_length_a 7.98
_cell_length_b 7.98
_cell_length_c 9.78
_cell_volume 622.794
_database_code_amcsd 0010592
_diffrn_ambient_temperature 123.15
_exptl_crystal_density_diffrn 1.707
_cod_original_formula_sum 'N2 O3 H4'
_cod_database_code 9008080

loop_
_space_group_symop_operation_xyz
x,y,z
-y,x,1/2+z
-x,-y,z
y,-x,1/2+z

loop_
_atom_site_label
_atom_site_fract_x
_atom_site_fract_y
_atom_site_fract_z
_atom_site_U_iso_or_equiv
N1 0.25000 0.25000 0.51800 0.00887
O1 0.12000 0.27000 0.45600 0.00887
O2 0.38000 0.23000 0.45600 0.00887
O3 0.25000 0.25000 0.64200 0.00887
N*1 0.25000 0.25000 0.01800 0.00887
O*1 0.12000 0.23000 0.95600 0.00887
O*2 0.38000 0.27000 0.95600 0.00887
O*3 0.25000 0.25000 0.14200 0.00887
N2 0.00000 0.00000 0.25000 0.00887
H1 0.07600 0.07600 0.19000 0.00887
H2 0.07600 -0.07600 0.31000 0.00887
N*2 0.50000 0.00000 0.25000 0.00887
H*1_1 0.57600 0.07600 0.19000 0.00887
H*2_1 0.42400 0.07600 0.31000 0.00887
N*3 0.50000 0.50000 0.25000 0.00887
H*1_2 0.42400 0.42400 0.31000 0.00887
H*2_2 0.42400 0.57600 0.19000 0.00887
N** 0.00000 0.50000 0.25000 0.00887
H**1 -0.07600 0.42400 0.31000 0.00887
H**2 -0.07600 0.57600 0.19000 0.00887

loop_
_cod_changelog_entry_id
_cod_changelog_entry_author
_cod_changelog_entry_date
_cod_changelog_entry_text
1
;cod-tools version 3.10.1
Id: cif_fix_AMCSD_atom_labels 10224 2024-08-07 11:09:31Z saulius
;
2024-08-07T19:39:53+03:00
;Changed the following '_atom_site_label' values:
the first duplicated label 'N'  converted to 'N1'
duplicated label 'N' at index 8 converted to 'N2'
the first duplicated label 'N*'  converted to 'N*1'
duplicated label 'N*' at index 11 converted to 'N*2'
duplicated label 'N*' at index 14 converted to 'N*3'
the first duplicated label 'H*1'  converted to 'H*1_1'
duplicated label 'H*1' at index 15 converted to 'H*1_2'
the first duplicated label 'H*2'  converted to 'H*2_1'
duplicated label 'H*2' at index 16 converted to 'H*2_2'
;

loop_
_cod_related_entry_id
_cod_related_entry_database
_cod_related_entry_code
1 AMCSD 0010592
